data_4084295
loop_
_publ_author_name
'Chen, Ming-Tsz'
'Lee, Wei-Ying'
'Tsai, Tzung-Ling'
'Liang, Lan-Chang'

_publ_section_title
;
 Nickel(II) Complexes Containing Bidentate Diarylamido Phosphine
 Chelates: Kumada Couplings Kinetically Preferred to \b-Hydrogen
 Elimination
;
_journal_issue 20
_journal_name_full Organometallics
_journal_page_first 5852
_journal_paper_doi 10.1021/om5006353
_journal_volume 33
_journal_year 2014
_chemical_formula_moiety 'C23 H36 Cl N Ni P2'
_chemical_formula_sum 'C23 H36 Cl N Ni P2'
_chemical_formula_weight 482.63
_chemical_name_systematic
;
 ?
;
_space_group_IT_number 14
_symmetry_cell_setting monoclinic
_symmetry_space_group_name_Hall '-P 2yn'
_symmetry_space_group_name_H-M 'P 1 21/n 1'
_atom_sites_solution_hydrogens geom
_atom_sites_solution_primary direct
_atom_sites_solution_secondary difmap
_audit_creation_method SHELXL-97
_cell_angle_alpha 90.00
_cell_angle_beta 99.2000(10)
_cell_angle_gamma 90.00
_cell_formula_units_Z 4
_cell_length_a 10.52840(10)
_cell_length_b 16.6943(3)
_cell_length_c 14.5248(2)
_cell_measurement_reflns_used 19517
_cell_measurement_temperature 200(2)
_cell_measurement_theta_max 25.35
_cell_measurement_theta_min 2.037
_cell_volume 2520.10(6)
_computing_cell_refinement 'HKL Scalepack (Otwinowski & Minor 1997)'
_computing_data_collection 'Collect (Nonius BV, 1997-2000)'
_computing_data_reduction 'HKL Denzo and Scalepack'
_computing_molecular_graphics 'Ortep-3 for Windows (Farrugia, 1997)'
_computing_publication_material 'WinGX publication routines (Farrugia, 1999)'
_computing_structure_refinement 'SHELXL-97 (Sheldrick, 1997)'
_computing_structure_solution 'SHELXS-86 (Sheldrick, 1986)'
_diffrn_ambient_temperature 200(2)
_diffrn_detector_area_resol_mean 9
_diffrn_measured_fraction_theta_full 0.998
_diffrn_measured_fraction_theta_max 0.998
_diffrn_measurement_device_type KappaCCD
_diffrn_measurement_method 'CCD rotation images, thick slices'
_diffrn_radiation_monochromator graphite
_diffrn_radiation_source 'fine-focus sealed tube'
_diffrn_radiation_type MoK\a
_diffrn_radiation_wavelength 0.71073
_diffrn_reflns_av_R_equivalents 0.0497
_diffrn_reflns_av_sigmaI/netI 0.0296
_diffrn_reflns_limit_h_max 12
_diffrn_reflns_limit_h_min -12
_diffrn_reflns_limit_k_max 19
_diffrn_reflns_limit_k_min -20
_diffrn_reflns_limit_l_max 15
_diffrn_reflns_limit_l_min -17
_diffrn_reflns_number 26193
_diffrn_reflns_theta_full 25.36
_diffrn_reflns_theta_max 25.36
_diffrn_reflns_theta_min 2.23
_exptl_absorpt_coefficient_mu 1.012
_exptl_absorpt_correction_T_max 0.6897
_exptl_absorpt_correction_T_min 0.6449
_exptl_absorpt_correction_type multi-scan
_exptl_absorpt_process_details 'SADABS (Sheldrick, 1996)'
_exptl_crystal_colour green(dark)
_exptl_crystal_density_diffrn 1.272
_exptl_crystal_density_method 'not measured'
_exptl_crystal_description prism
_exptl_crystal_F_000 1024
_exptl_crystal_size_max 0.45
_exptl_crystal_size_mid 0.4
_exptl_crystal_size_min 0.3
_refine_diff_density_max 0.632
_refine_diff_density_min -0.763
_refine_diff_density_rms 0.211
_refine_ls_extinction_coef 0.0237(18)
_refine_ls_extinction_expression Fc^*^=kFc[1+0.001xFc^2^\l^3^/sin(2\q)]^-1/4^
_refine_ls_extinction_method SHELXL
_refine_ls_goodness_of_fit_ref 1.188
_refine_ls_hydrogen_treatment constr
_refine_ls_matrix_type full
_refine_ls_number_parameters 266
_refine_ls_number_reflns 4611
_refine_ls_number_restraints 3
_refine_ls_restrained_S_all 1.187
_refine_ls_R_factor_all 0.0604
_refine_ls_R_factor_gt 0.0466
_refine_ls_shift/su_max 0.005
_refine_ls_shift/su_mean 0.000
_refine_ls_structure_factor_coef Fsqd
_refine_ls_weighting_details 'calc w=1/[\s^2^(Fo^2^)+(0.0779P)^2^+1.3772P] where P=(Fo^2^+2Fc^2^)/3'
_refine_ls_weighting_scheme calc
_refine_ls_wR_factor_gt 0.1176
_refine_ls_wR_factor_ref 0.1399
_reflns_number_gt 3971
_reflns_number_total 4611
_reflns_threshold_expression >2sigma(I)
_cod_data_source_file om5006353_si_002.cif
_cod_data_source_block 7866
_cod_original_sg_symbol_H-M 'P 21/n'
_cod_database_code 4084295

loop_
_symmetry_equiv_pos_as_xyz
'x, y, z'
'-x+1/2, y+1/2, -z+1/2'
'-x, -y, -z'
'x-1/2, -y-1/2, z-1/2'

loop_
_atom_site_label
_atom_site_type_symbol
_atom_site_fract_x
_atom_site_fract_y
_atom_site_fract_z
_atom_site_U_iso_or_equiv
_atom_site_adp_type
_atom_site_occupancy
_atom_site_symmetry_multiplicity
_atom_site_calc_flag
_atom_site_refinement_flags
_atom_site_disorder_assembly
_atom_site_disorder_group
Ni1 Ni 0.01555(3) 0.14173(2) 0.72193(3) 0.03122(18) Uani 1 1 d . A .
Cl1 Cl -0.15021(9) 0.10190(7) 0.78451(9) 0.0712(4) Uani 1 1 d . . .
P1 P -0.09807(7) 0.24602(5) 0.67091(5) 0.0323(2) Uani 1 1 d . A .
P2 P 0.11052(8) 0.02629(5) 0.78589(6) 0.0349(2) Uani 1 1 d D . .
N1 N 0.1417(2) 0.18417(14) 0.65626(17) 0.0319(5) Uani 1 1 d . . .
C1 C -0.2517(3) 0.2188(2) 0.5988(2) 0.0447(8) Uani 1 1 d . . .
H1 H -0.3034 0.1914 0.6397 0.054 Uiso 1 1 calc R . .
C2 C -0.2259(4) 0.1582(2) 0.5254(3) 0.0623(11) Uani 1 1 d . . .
H2A H -0.1758 0.1146 0.5552 0.094 Uiso 1 1 calc R . .
H2B H -0.1794 0.1838 0.4818 0.094 Uiso 1 1 calc R . .
H2C H -0.3061 0.1381 0.4930 0.094 Uiso 1 1 calc R . .
C3 C -0.3318(4) 0.2886(3) 0.5538(3) 0.0647(11) Uani 1 1 d . . .
H3A H -0.3471 0.3259 0.6012 0.097 Uiso 1 1 calc R . .
H3B H -0.4126 0.2690 0.5217 0.097 Uiso 1 1 calc R . .
H3C H -0.2863 0.3150 0.5103 0.097 Uiso 1 1 calc R . .
C4 C -0.1313(3) 0.3223(2) 0.7555(2) 0.0448(8) Uani 1 1 d . . .
H4 H -0.1556 0.3719 0.7209 0.054 Uiso 1 1 calc R . .
C5 C -0.2410(5) 0.3002(3) 0.8083(3) 0.0785(14) Uani 1 1 d . . .
H5A H -0.3179 0.2906 0.7645 0.118 Uiso 1 1 calc R . .
H5B H -0.2554 0.3434 0.8490 0.118 Uiso 1 1 calc R . .
H5C H -0.2184 0.2527 0.8445 0.118 Uiso 1 1 calc R . .
C6 C -0.0075(5) 0.3388(3) 0.8227(3) 0.0710(13) Uani 1 1 d . . .
H6A H 0.0593 0.3534 0.7880 0.106 Uiso 1 1 calc R . .
H6B H 0.0176 0.2915 0.8586 0.106 Uiso 1 1 calc R . .
H6C H -0.0214 0.3818 0.8637 0.106 Uiso 1 1 calc R . .
C7 C 0.0036(3) 0.29425(18) 0.6000(2) 0.0338(7) Uani 1 1 d . . .
C8 C -0.0224(4) 0.36396(18) 0.5474(2) 0.0421(8) Uani 1 1 d . A .
H8 H -0.0989 0.3915 0.5487 0.051 Uiso 1 1 calc R . .
C9 C 0.0643(4) 0.3924(2) 0.4933(2) 0.0466(8) Uani 1 1 d . . .
H9 H 0.0470 0.4387 0.4580 0.056 Uiso 1 1 calc R A .
C10 C 0.1774(4) 0.35055(19) 0.4928(2) 0.0441(8) Uani 1 1 d . A .
H10 H 0.2351 0.3688 0.4553 0.053 Uiso 1 1 calc R . .
C11 C 0.2078(3) 0.28253(19) 0.5461(2) 0.0401(7) Uani 1 1 d . . .
H11 H 0.2861 0.2569 0.5456 0.048 Uiso 1 1 calc R A .
C12 C 0.1197(3) 0.25195(17) 0.60125(19) 0.0315(6) Uani 1 1 d . A .
C13 C 0.2617(3) 0.14580(17) 0.6542(2) 0.0313(6) Uani 1 1 d . A .
C14 C 0.3680(3) 0.16481(18) 0.7216(2) 0.0356(7) Uani 1 1 d . . .
C15 C 0.3536(4) 0.2229(2) 0.7985(2) 0.0480(8) Uani 1 1 d . A .
H15A H 0.2665 0.2420 0.7906 0.072 Uiso 1 1 calc R . .
H15B H 0.4108 0.2674 0.7962 0.072 Uiso 1 1 calc R . .
H15C H 0.3742 0.1965 0.8577 0.072 Uiso 1 1 calc R . .
C16 C 0.4851(3) 0.1281(2) 0.7163(3) 0.0457(8) Uani 1 1 d . A .
H16 H 0.5562 0.1400 0.7610 0.055 Uiso 1 1 calc R . .
C17 C 0.4981(3) 0.0746(2) 0.6464(3) 0.0506(9) Uani 1 1 d . . .
H17 H 0.5774 0.0510 0.6439 0.061 Uiso 1 1 calc R A .
C18 C 0.3935(4) 0.0562(2) 0.5803(3) 0.0480(9) Uani 1 1 d . A .
H18 H 0.4027 0.0199 0.5332 0.058 Uiso 1 1 calc R . .
C19 C 0.2740(3) 0.09119(19) 0.5827(2) 0.0380(7) Uani 1 1 d . . .
C20 C 0.1590(4) 0.0709(2) 0.5111(2) 0.0509(9) Uani 1 1 d . A .
H20A H 0.1836 0.0329 0.4675 0.076 Uiso 1 1 calc R . .
H20B H 0.1271 0.1186 0.4785 0.076 Uiso 1 1 calc R . .
H20C H 0.0930 0.0481 0.5415 0.076 Uiso 1 1 calc R . .
C21 C 0.2820(6) 0.0030(11) 0.8021(16) 0.063(3) Uani 0.48(2) 1 d PD A 1
H21A H 0.2965 -0.0488 0.8306 0.095 Uiso 0.48(2) 1 calc PR A 1
H21B H 0.3289 0.0427 0.8416 0.095 Uiso 0.48(2) 1 calc PR A 1
H21C H 0.3108 0.0028 0.7427 0.095 Uiso 0.48(2) 1 calc PR A 1
C21A C 0.2583(11) -0.0237(9) 0.7670(14) 0.063(3) Uani 0.52(2) 1 d PD A 2
H21D H 0.2713 -0.0708 0.8053 0.095 Uiso 0.52(2) 1 calc PR A 2
H21E H 0.3299 0.0120 0.7833 0.095 Uiso 0.52(2) 1 calc PR A 2
H21F H 0.2516 -0.0387 0.7026 0.095 Uiso 0.52(2) 1 calc PR A 2
C22A C 0.0041(13) -0.0587(7) 0.7584(13) 0.070(3) Uani 0.58(2) 1 d PD A 3
H22A H 0.0454 -0.1063 0.7857 0.105 Uiso 0.58(2) 1 calc PR A 3
H22B H -0.0154 -0.0651 0.6919 0.105 Uiso 0.58(2) 1 calc PR A 3
H22C H -0.0741 -0.0498 0.7830 0.105 Uiso 0.58(2) 1 calc PR A 3
C22 C 0.040(2) -0.0624(9) 0.7269(17) 0.070(3) Uani 0.42(2) 1 d PD A 4
H22D H 0.0824 -0.1092 0.7556 0.105 Uiso 0.42(2) 1 calc PR A 4
H22E H 0.0506 -0.0606 0.6624 0.105 Uiso 0.42(2) 1 calc PR A 4
H22F H -0.0498 -0.0646 0.7312 0.105 Uiso 0.42(2) 1 calc PR A 4
C23A C 0.149(2) 0.0344(14) 0.9117(4) 0.061(3) Uani 0.35(2) 1 d PD A 5
H23A H 0.1883 -0.0144 0.9368 0.092 Uiso 0.35(2) 1 calc PR A 5
H23B H 0.0712 0.0436 0.9370 0.092 Uiso 0.35(2) 1 calc PR A 5
H23C H 0.2069 0.0783 0.9278 0.092 Uiso 0.35(2) 1 calc PR A 5
C23 C 0.0924(15) 0.0162(8) 0.9076(4) 0.061(3) Uani 0.65(2) 1 d PD A 6
H23D H 0.1330 -0.0324 0.9324 0.092 Uiso 0.65(2) 1 calc PR A 6
H23E H 0.0026 0.0146 0.9126 0.092 Uiso 0.65(2) 1 calc PR A 6
H23F H 0.1320 0.0611 0.9423 0.092 Uiso 0.65(2) 1 calc PR A 6

loop_
_atom_site_aniso_label
_atom_site_aniso_U_11
_atom_site_aniso_U_22
_atom_site_aniso_U_33
_atom_site_aniso_U_23
_atom_site_aniso_U_13
_atom_site_aniso_U_12
Ni1 0.0254(3) 0.0326(3) 0.0368(3) 0.00461(15) 0.00854(16) 0.00331(15)
Cl1 0.0422(5) 0.0753(7) 0.1054(8) 0.0455(6) 0.0399(5) 0.0201(5)
P1 0.0285(4) 0.0322(4) 0.0357(4) 0.0008(3) 0.0031(3) 0.0044(3)
P2 0.0314(4) 0.0337(4) 0.0403(5) 0.0054(3) 0.0082(3) 0.0013(3)
N1 0.0289(13) 0.0314(13) 0.0364(13) 0.0051(10) 0.0078(10) 0.0032(10)
C1 0.0342(18) 0.048(2) 0.0503(19) 0.0039(15) 0.0015(14) -0.0006(15)
C2 0.060(3) 0.054(2) 0.065(3) -0.0138(19) -0.013(2) -0.0046(19)
C3 0.048(2) 0.068(3) 0.071(3) 0.000(2) -0.0123(19) 0.014(2)
C4 0.051(2) 0.0410(18) 0.0429(18) -0.0027(14) 0.0083(15) 0.0112(16)
C5 0.091(4) 0.079(3) 0.076(3) -0.005(2) 0.046(3) 0.018(3)
C6 0.080(3) 0.068(3) 0.059(3) -0.023(2) -0.006(2) 0.006(2)
C7 0.0360(17) 0.0314(15) 0.0327(15) -0.0010(12) 0.0011(12) -0.0009(13)
C8 0.048(2) 0.0331(17) 0.0425(18) 0.0025(13) -0.0021(15) 0.0005(14)
C9 0.067(2) 0.0325(17) 0.0383(17) 0.0046(13) 0.0011(16) -0.0032(16)
C10 0.063(2) 0.0362(17) 0.0352(17) 0.0002(13) 0.0142(15) -0.0117(16)
C11 0.0466(19) 0.0353(17) 0.0407(17) -0.0025(13) 0.0139(14) -0.0044(14)
C12 0.0345(16) 0.0298(15) 0.0301(15) -0.0035(11) 0.0045(12) -0.0034(12)
C13 0.0293(16) 0.0291(15) 0.0379(16) 0.0027(11) 0.0129(12) -0.0026(11)
C14 0.0335(17) 0.0343(16) 0.0395(16) 0.0042(13) 0.0072(13) -0.0032(13)
C15 0.050(2) 0.048(2) 0.0448(19) -0.0059(15) 0.0017(16) -0.0028(16)
C16 0.0268(16) 0.050(2) 0.061(2) 0.0066(16) 0.0079(15) -0.0057(14)
C17 0.0296(18) 0.050(2) 0.078(3) 0.0045(18) 0.0246(17) 0.0053(15)
C18 0.049(2) 0.0407(18) 0.060(2) -0.0063(16) 0.0278(17) 0.0021(16)
C19 0.0385(18) 0.0345(16) 0.0431(17) -0.0008(13) 0.0135(14) -0.0024(13)
C20 0.058(2) 0.049(2) 0.0454(19) -0.0106(16) 0.0080(16) -0.0044(17)
C21 0.046(3) 0.047(7) 0.102(11) 0.034(5) 0.029(4) 0.012(4)
C21A 0.046(3) 0.047(7) 0.102(11) 0.034(5) 0.029(4) 0.012(4)
C22A 0.072(7) 0.045(3) 0.089(10) -0.019(4) -0.001(5) 0.007(4)
C22 0.072(7) 0.045(3) 0.089(10) -0.019(4) -0.001(5) 0.007(4)
C23A 0.075(8) 0.062(6) 0.047(2) 0.007(2) 0.009(3) 0.017(5)
C23 0.075(8) 0.062(6) 0.047(2) 0.007(2) 0.009(3) 0.017(5)

loop_
_atom_type_symbol
_atom_type_description
_atom_type_scat_dispersion_real
_atom_type_scat_dispersion_imag
_atom_type_scat_source
C C 0.0033 0.0016 'International Tables Vol C Tables 4.2.6.8 and 6.1.1.4'
H H 0.0000 0.0000 'International Tables Vol C Tables 4.2.6.8 and 6.1.1.4'
Cl Cl 0.1484 0.1585 'International Tables Vol C Tables 4.2.6.8 and 6.1.1.4'
Ni Ni 0.3393 1.1124 'International Tables Vol C Tables 4.2.6.8 and 6.1.1.4'
N N 0.0061 0.0033 'International Tables Vol C Tables 4.2.6.8 and 6.1.1.4'
P P 0.1023 0.0942 'International Tables Vol C Tables 4.2.6.8 and 6.1.1.4'

loop_
_geom_angle_atom_site_label_1
_geom_angle_atom_site_label_2
_geom_angle_atom_site_label_3
_geom_angle
N1 Ni1 P1 85.46(8)
N1 Ni1 Cl1 172.07(8)
P1 Ni1 Cl1 87.32(3)
N1 Ni1 P2 102.86(8)
P1 Ni1 P2 171.68(3)
Cl1 Ni1 P2 84.37(3)
C7 P1 C1 109.65(15)
C7 P1 C4 105.50(15)
C1 P1 C4 107.91(16)
C7 P1 Ni1 102.08(10)
C1 P1 Ni1 112.46(11)
C4 P1 Ni1 118.64(11)
C22 P2 C23A 123.2(12)
C22 P2 C22A 20.4(6)
C23A P2 C22A 108.1(10)
C22 P2 C23 106.6(10)
C23A P2 C23 21.0(6)
C22A P2 C23 89.1(8)
C22 P2 C21 102.0(10)
C23A P2 C21 80.2(11)
C22A P2 C21 115.2(8)
C23 P2 C21 96.3(8)
C22 P2 C21A 81.3(10)
C23A P2 C21A 97.4(10)
C22A P2 C21A 96.9(8)
C23 P2 C21A 109.2(7)
C21 P2 C21A 21.9(6)
C22 P2 Ni1 112.1(8)
C23A P2 Ni1 110.9(7)
C22A P2 Ni1 110.7(5)
C23 P2 Ni1 111.4(3)
C21 P2 Ni1 126.1(6)
C21A P2 Ni1 130.5(5)
C12 N1 C13 115.1(2)
C12 N1 Ni1 122.0(2)
C13 N1 Ni1 122.67(18)
C3 C1 C2 110.9(3)
C3 C1 P1 115.5(3)
C2 C1 P1 108.8(2)
C3 C1 H1 107.1
C2 C1 H1 107.1
P1 C1 H1 107.1
C1 C2 H2A 109.5
C1 C2 H2B 109.5
H2A C2 H2B 109.5
C1 C2 H2C 109.5
H2A C2 H2C 109.5
H2B C2 H2C 109.5
C1 C3 H3A 109.5
C1 C3 H3B 109.5
H3A C3 H3B 109.5
C1 C3 H3C 109.5
H3A C3 H3C 109.5
H3B C3 H3C 109.5
C6 C4 C5 111.1(4)
C6 C4 P1 108.5(3)
C5 C4 P1 114.0(3)
C6 C4 H4 107.7
C5 C4 H4 107.7
P1 C4 H4 107.7
C4 C5 H5A 109.5
C4 C5 H5B 109.5
H5A C5 H5B 109.5
C4 C5 H5C 109.5
H5A C5 H5C 109.5
H5B C5 H5C 109.5
C4 C6 H6A 109.5
C4 C6 H6B 109.5
H6A C6 H6B 109.5
C4 C6 H6C 109.5
H6A C6 H6C 109.5
H6B C6 H6C 109.5
C8 C7 C12 121.3(3)
C8 C7 P1 127.4(3)
C12 C7 P1 111.3(2)
C9 C8 C7 120.6(3)
C9 C8 H8 119.7
C7 C8 H8 119.7
C8 C9 C10 118.6(3)
C8 C9 H9 120.7
C10 C9 H9 120.7
C9 C10 C11 122.3(3)
C9 C10 H10 118.8
C11 C10 H10 118.8
C10 C11 C12 120.0(3)
C10 C11 H11 120.0
C12 C11 H11 120.0
N1 C12 C7 118.9(3)
N1 C12 C11 123.9(3)
C7 C12 C11 117.2(3)
C14 C13 C19 120.4(3)
C14 C13 N1 119.8(3)
C19 C13 N1 119.8(3)
C16 C14 C13 118.6(3)
C16 C14 C15 121.4(3)
C13 C14 C15 120.0(3)
C14 C15 H15A 109.5
C14 C15 H15B 109.5
H15A C15 H15B 109.5
C14 C15 H15C 109.5
H15A C15 H15C 109.5
H15B C15 H15C 109.5
C17 C16 C14 121.4(3)
C17 C16 H16 119.3
C14 C16 H16 119.3
C18 C17 C16 119.9(3)
C18 C17 H17 120.1
C16 C17 H17 120.1
C17 C18 C19 120.9(3)
C17 C18 H18 119.5
C19 C18 H18 119.5
C18 C19 C13 118.9(3)
C18 C19 C20 121.2(3)
C13 C19 C20 119.9(3)
C19 C20 H20A 109.5
C19 C20 H20B 109.5
H20A C20 H20B 109.5
C19 C20 H20C 109.5
H20A C20 H20C 109.5
H20B C20 H20C 109.5
P2 C21 H21A 109.5
P2 C21 H21B 109.5
H21A C21 H21B 109.5
P2 C21 H21C 109.5
H21A C21 H21C 109.5
H21B C21 H21C 109.5
P2 C21A H21D 109.5
P2 C21A H21E 109.5
H21D C21A H21E 109.5
P2 C21A H21F 109.5
H21D C21A H21F 109.5
H21E C21A H21F 109.5
P2 C22A H22A 109.5
P2 C22A H22B 109.5
H22A C22A H22B 109.5
P2 C22A H22C 109.5
H22A C22A H22C 109.5
H22B C22A H22C 109.5
P2 C22 H22D 109.5
P2 C22 H22E 109.5
H22D C22 H22E 109.5
P2 C22 H22F 109.5
H22D C22 H22F 109.5
H22E C22 H22F 109.5
P2 C23A H23A 109.5
P2 C23A H23B 109.5
H23A C23A H23B 109.5
P2 C23A H23C 109.5
H23A C23A H23C 109.5
H23B C23A H23C 109.5
P2 C23 H23D 109.5
P2 C23 H23E 109.5
H23D C23 H23E 109.5
P2 C23 H23F 109.5
H23D C23 H23F 109.5
H23E C23 H23F 109.5

loop_
_geom_bond_atom_site_label_1
_geom_bond_atom_site_label_2
_geom_bond_distance
Ni1 N1 1.893(2)
Ni1 P1 2.1744(8)
Ni1 Cl1 2.1957(9)
Ni1 P2 2.2979(8)
P1 C7 1.791(3)
P1 C1 1.838(3)
P1 C4 1.842(3)
P2 C22 1.809(6)
P2 C23A 1.812(6)
P2 C22A 1.812(5)
P2 C23 1.816(5)
P2 C21 1.825(5)
P2 C21A 1.825(5)
N1 C12 1.383(4)
N1 C13 1.420(4)
C1 C3 1.524(5)
C1 C2 1.525(5)
C1 H1 0.9800
C2 H2A 0.9600
C2 H2B 0.9600
C2 H2C 0.9600
C3 H3A 0.9600
C3 H3B 0.9600
C3 H3C 0.9600
C4 C6 1.523(6)
C4 C5 1.530(6)
C4 H4 0.9800
C5 H5A 0.9600
C5 H5B 0.9600
C5 H5C 0.9600
C6 H6A 0.9600
C6 H6B 0.9600
C6 H6C 0.9600
C7 C8 1.395(4)
C7 C12 1.409(4)
C8 C9 1.381(5)
C8 H8 0.9300
C9 C10 1.381(5)
C9 H9 0.9300
C10 C11 1.383(5)
C10 H10 0.9300
C11 C12 1.415(4)
C11 H11 0.9300
C13 C14 1.401(4)
C13 C19 1.403(4)
C14 C16 1.389(5)
C14 C15 1.505(5)
C15 H15A 0.9600
C15 H15B 0.9600
C15 H15C 0.9600
C16 C17 1.376(5)
C16 H16 0.9300
C17 C18 1.376(5)
C17 H17 0.9300
C18 C19 1.392(5)
C18 H18 0.9300
C19 C20 1.504(5)
C20 H20A 0.9600
C20 H20B 0.9600
C20 H20C 0.9600
C21 H21A 0.9600
C21 H21B 0.9600
C21 H21C 0.9600
C21A H21D 0.9600
C21A H21E 0.9600
C21A H21F 0.9600
C22A H22A 0.9600
C22A H22B 0.9600
C22A H22C 0.9600
C22 H22D 0.9600
C22 H22E 0.9600
C22 H22F 0.9600
C23A H23A 0.9600
C23A H23B 0.9600
C23A H23C 0.9600
C23 H23D 0.9600
C23 H23E 0.9600
C23 H23F 0.9600
